data_7702704
loop_
_publ_author_name
'Croxtall, Ben'
'Fawcett, John'
'Hope, Eric G.'
'Stuart, Alison M.'

_publ_section_title
;
 Synthesis and coordination chemistry of ortho-perfluoroalkyl-derivatised
 triarylphosphines
;
_journal_issue 4
_journal_name_full 'Journal of the Chemical Society, Dalton Transactions'
_journal_page_first 491
_journal_paper_doi 10.1039/b107390g
_journal_year 2002
_chemical_formula_sum 'C19 H14 F3 O P'
_chemical_formula_weight 346.27
_space_group_IT_number 2
_space_group_name_Hall '-P 1'
_space_group_name_H-M_alt 'P -1'
_symmetry_cell_setting triclinic
_symmetry_space_group_name_H-M 'P -1'
_atom_sites_solution_hydrogens geom
_atom_sites_solution_primary direct
_atom_sites_solution_secondary difmap
_audit_creation_method SHELXL-97
_cell_angle_alpha 63.97(3)
_cell_angle_beta 76.31(2)
_cell_angle_gamma 72.82(3)
_cell_formula_units_Z 2
_cell_length_a 8.488(11)
_cell_length_b 10.057(12)
_cell_length_c 11.032(14)
_cell_measurement_reflns_used 315
_cell_measurement_temperature 180(2)
_cell_measurement_theta_max 21.6
_cell_measurement_theta_min 2.4
_cell_volume 802.1(18)
_computing_cell_refinement 'Bruker SMART'
_computing_data_collection 'Bruker SMART'
_computing_data_reduction 'Bruker SMART'
_computing_molecular_graphics 'Bruker SHELXTL'
_computing_publication_material 'Bruker SHELXTL'
_computing_structure_refinement 'SHELXL-97 (Sheldrick, 1997)'
_computing_structure_solution 'SHELXS-97 (Sheldrick, 1990)'
_diffrn_ambient_temperature 180(2)
_diffrn_measured_fraction_theta_full 0.983
_diffrn_measured_fraction_theta_max 0.983
_diffrn_measurement_device_type 'CCD area detector'
_diffrn_measurement_method 'phi and omega scans'
_diffrn_radiation_monochromator graphite
_diffrn_radiation_source 'fine-focus sealed tube'
_diffrn_radiation_type MoK\a
_diffrn_radiation_wavelength 0.71073
_diffrn_reflns_av_R_equivalents 0.1956
_diffrn_reflns_av_sigmaI/netI 0.2449
_diffrn_reflns_limit_h_max 10
_diffrn_reflns_limit_h_min -10
_diffrn_reflns_limit_k_max 9
_diffrn_reflns_limit_k_min -12
_diffrn_reflns_limit_l_max 13
_diffrn_reflns_limit_l_min -13
_diffrn_reflns_number 4588
_diffrn_reflns_theta_full 25.99
_diffrn_reflns_theta_max 25.99
_diffrn_reflns_theta_min 2.07
_diffrn_standards_decay_% <1
_exptl_absorpt_coefficient_mu 0.206
_exptl_absorpt_correction_type none
_exptl_crystal_colour colourless
_exptl_crystal_density_diffrn 1.434
_exptl_crystal_density_method 'not measured'
_exptl_crystal_description plate
_exptl_crystal_F_000 356
_exptl_crystal_size_max 0.31
_exptl_crystal_size_mid 0.20
_exptl_crystal_size_min 0.08
_refine_diff_density_max 0.846
_refine_diff_density_min -0.535
_refine_diff_density_rms 0.100
_refine_ls_extinction_method none
_refine_ls_goodness_of_fit_ref 0.835
_refine_ls_hydrogen_treatment mixed
_refine_ls_matrix_type full
_refine_ls_number_parameters 217
_refine_ls_number_reflns 3095
_refine_ls_number_restraints 0
_refine_ls_restrained_S_all 0.835
_refine_ls_R_factor_all 0.1630
_refine_ls_R_factor_gt 0.0835
_refine_ls_shift/su_max 0.000
_refine_ls_shift/su_mean 0.000
_refine_ls_structure_factor_coef Fsqd
_refine_ls_weighting_details 'calc w=1/[\s^2^(Fo^2^)+(0.0773P)^2^+0.0000P] where P=(Fo^2^+2Fc^2^)/3'
_refine_ls_weighting_scheme calc
_refine_ls_wR_factor_gt 0.1834
_refine_ls_wR_factor_ref 0.2213
_reflns_number_gt 1293
_reflns_number_total 3095
_reflns_threshold_expression >2sigma(I)
_cod_data_source_file b107390g.txt
_cod_data_source_block VIb
_cod_depositor_comments
;
The following automatic conversions were performed:

data item '_symmetry_cell_setting' value 'Triclinic' was changed to
'triclinic' in accordance with the
/home/saulius/struct/COD-crude-data/automatic-downloads/DataCite-retrospective/RSC/depositions/lib/dictionaries/cif_core.dic
dictionary named 'cif_core.dic' version 2.4.2 last updated on
2011-04-26.

Automatic conversion script
Id: cif_fix_values 6909 2019-04-08 15:41:33Z antanas 
;
_cod_original_cell_volume 802.1(17)
_cod_original_sg_symbol_H-M P-1
_cod_database_code 7702704

loop_
_symmetry_equiv_pos_as_xyz
'x, y, z'
'-x, -y, -z'

loop_
_atom_site_label
_atom_site_type_symbol
_atom_site_fract_x
_atom_site_fract_y
_atom_site_fract_z
_atom_site_U_iso_or_equiv
_atom_site_adp_type
_atom_site_occupancy
_atom_site_symmetry_multiplicity
_atom_site_calc_flag
_atom_site_refinement_flags
P1 P 0.70765(17) 0.15814(18) 0.19718(15) 0.0337(4) Uani 1 1 d .
F1 F 0.7755(4) 0.0869(4) 0.4734(3) 0.0557(10) Uani 1 1 d .
F2 F 0.7191(4) 0.3306(4) 0.4080(4) 0.0638(11) Uani 1 1 d .
C7 C 0.6773(6) 0.2045(6) 0.0254(6) 0.0304(13) Uani 1 1 d .
O1 O 0.5632(5) 0.2321(5) 0.2641(5) 0.0616(13) Uani 1 1 d .
C13 C 0.7538(6) -0.0442(6) 0.2782(5) 0.0302(13) Uani 1 1 d .
F3 F 0.9272(5) 0.1923(5) 0.5162(4) 0.0808(14) Uani 1 1 d .
C14 C 0.9000(7) -0.1363(7) 0.2436(5) 0.0361(14) Uani 1 1 d .
H14 H 0.9801 -0.0918 0.1761 0.043 Uiso 1 1 calc R
C8 C 0.6401(7) 0.3621(7) -0.0604(6) 0.0412(15) Uani 1 1 d .
H8 H 0.6477 0.4344 -0.0322 0.049 Uiso 1 1 calc R
C2 C 0.9520(7) 0.2230(6) 0.2890(6) 0.0388(15) Uani 1 1 d .
C1 C 0.9013(6) 0.2118(6) 0.1820(6) 0.0330(13) Uani 1 1 d .
C18 C 0.6384(7) -0.1161(7) 0.3828(6) 0.0403(15) Uani 1 1 d .
H18 H 0.5400 -0.0577 0.4082 0.048 Uiso 1 1 calc R
C11 C 0.6303(7) 0.1474(8) -0.1509(6) 0.0476(16) Uani 1 1 d .
H11 H 0.6263 0.0760 -0.1816 0.057 Uiso 1 1 calc R
C5 C 1.1594(7) 0.2744(7) 0.0457(7) 0.0479(17) Uani 1 1 d .
H5 H 1.2274 0.2949 -0.0370 0.057 Uiso 1 1 calc R
C6 C 1.0083(7) 0.2371(7) 0.0615(6) 0.0417(15) Uani 1 1 d .
H6 H 0.9784 0.2289 -0.0104 0.050 Uiso 1 1 calc R
C2A C 0.8452(8) 0.2076(9) 0.4199(7) 0.0505(18) Uani 1 1 d .
C12 C 0.6737(6) 0.1017(7) -0.0223(6) 0.0369(14) Uani 1 1 d .
H12 H 0.7007 -0.0013 0.0322 0.044 Uiso 1 1 calc R
C10 C 0.5928(7) 0.3026(7) -0.2337(6) 0.0488(17) Uani 1 1 d .
H10 H 0.5681 0.3349 -0.3214 0.059 Uiso 1 1 calc R
C16 C 0.8122(8) -0.3613(7) 0.4114(6) 0.0478(16) Uani 1 1 d .
H16 H 0.8313 -0.4664 0.4553 0.057 Uiso 1 1 calc R
C17 C 0.6683(8) -0.2728(7) 0.4491(6) 0.0469(16) Uani 1 1 d .
H17 H 0.5911 -0.3183 0.5193 0.056 Uiso 1 1 calc R
C3 C 1.1032(7) 0.2584(7) 0.2732(7) 0.0505(17) Uani 1 1 d .
H3 H 1.1351 0.2672 0.3439 0.061 Uiso 1 1 calc R
C9 C 0.5928(7) 0.4050(7) -0.1857(6) 0.0503(17) Uani 1 1 d .
H9 H 0.5597 0.5077 -0.2388 0.060 Uiso 1 1 calc R
C15 C 0.9277(7) -0.2939(7) 0.3085(6) 0.0469(16) Uani 1 1 d .
H15 H 1.0243 -0.3536 0.2823 0.056 Uiso 1 1 calc R
C4 C 1.2067(8) 0.2806(7) 0.1520(8) 0.0554(19) Uani 1 1 d .
H4 H 1.3102 0.3002 0.1430 0.066 Uiso 1 1 calc R

loop_
_atom_site_aniso_label
_atom_site_aniso_U_11
_atom_site_aniso_U_22
_atom_site_aniso_U_33
_atom_site_aniso_U_23
_atom_site_aniso_U_13
_atom_site_aniso_U_12
P1 0.0271(8) 0.0422(10) 0.0366(9) -0.0196(8) -0.0054(6) -0.0072(7)
F1 0.065(2) 0.063(3) 0.041(2) -0.017(2) -0.0079(18) -0.022(2)
F2 0.055(2) 0.074(3) 0.077(3) -0.052(2) -0.006(2) -0.003(2)
C7 0.025(3) 0.034(3) 0.045(4) -0.021(3) -0.005(2) -0.015(2)
O1 0.046(3) 0.076(3) 0.063(3) -0.036(3) -0.010(2) 0.002(2)
C13 0.026(3) 0.041(4) 0.030(3) -0.016(3) -0.003(2) -0.016(3)
F3 0.077(3) 0.132(4) 0.062(3) -0.049(3) -0.024(2) -0.034(3)
C14 0.034(3) 0.040(4) 0.030(3) -0.009(3) -0.006(3) -0.007(3)
C8 0.041(4) 0.047(4) 0.037(4) -0.019(3) -0.001(3) -0.014(3)
C2 0.032(3) 0.040(4) 0.051(4) -0.023(3) -0.011(3) -0.006(3)
C1 0.026(3) 0.032(3) 0.046(4) -0.021(3) -0.006(3) -0.004(2)
C18 0.035(3) 0.050(4) 0.037(4) -0.016(3) -0.005(3) -0.012(3)
C11 0.053(4) 0.056(4) 0.042(4) -0.020(4) -0.014(3) -0.016(3)
C5 0.036(4) 0.043(4) 0.064(5) -0.021(4) 0.004(3) -0.016(3)
C6 0.033(3) 0.050(4) 0.051(4) -0.029(3) 0.000(3) -0.011(3)
C2A 0.051(4) 0.073(5) 0.046(4) -0.037(4) -0.015(3) -0.012(4)
C12 0.031(3) 0.040(4) 0.040(4) -0.015(3) -0.008(3) -0.008(3)
C10 0.051(4) 0.060(5) 0.033(4) -0.017(4) -0.010(3) -0.008(3)
C16 0.057(4) 0.039(4) 0.050(4) -0.007(3) -0.021(3) -0.019(3)
C17 0.055(4) 0.050(4) 0.036(4) -0.007(3) -0.006(3) -0.027(3)
C3 0.041(4) 0.052(4) 0.069(5) -0.025(4) -0.023(3) -0.012(3)
C9 0.054(4) 0.049(4) 0.036(4) -0.011(3) -0.008(3) -0.001(3)
C15 0.042(4) 0.047(4) 0.055(4) -0.022(4) -0.017(3) -0.002(3)
C4 0.036(4) 0.039(4) 0.085(6) -0.016(4) -0.013(4) -0.011(3)

loop_
_atom_type_symbol
_atom_type_description
_atom_type_scat_dispersion_real
_atom_type_scat_dispersion_imag
_atom_type_scat_source
C C 0.0033 0.0016 'International Tables Vol C Tables 4.2.6.8 and 6.1.1.4'
H H 0.0000 0.0000 'International Tables Vol C Tables 4.2.6.8 and 6.1.1.4'
F F 0.0171 0.0103 'International Tables Vol C Tables 4.2.6.8 and 6.1.1.4'
P P 0.1023 0.0942 'International Tables Vol C Tables 4.2.6.8 and 6.1.1.4'
O O 0.0106 0.0060 'International Tables Vol C Tables 4.2.6.8 and 6.1.1.4'

loop_
_geom_angle_atom_site_label_1
_geom_angle_atom_site_label_2
_geom_angle_atom_site_label_3
_geom_angle
O1 P1 C13 114.3(3)
O1 P1 C7 110.6(3)
C13 P1 C7 106.0(2)
O1 P1 C1 114.9(3)
C13 P1 C1 104.8(2)
C7 P1 C1 105.4(2)
C12 C7 C8 118.9(5)
C12 C7 P1 124.6(4)
C8 C7 P1 116.2(4)
C14 C13 C18 117.5(5)
C14 C13 P1 123.6(4)
C18 C13 P1 118.9(4)
C15 C14 C13 121.1(5)
C9 C8 C7 118.7(5)
C3 C2 C1 120.6(6)
C3 C2 C2A 116.4(5)
C1 C2 C2A 122.9(5)
C6 C1 C2 117.5(5)
C6 C1 P1 119.2(4)
C2 C1 P1 123.2(4)
C17 C18 C13 121.2(5)
C12 C11 C10 119.1(6)
C4 C5 C6 119.5(6)
C1 C6 C5 121.6(6)
F3 C2A F1 105.4(6)
F3 C2A F2 105.4(5)
F1 C2A F2 106.6(5)
F3 C2A C2 113.1(5)
F1 C2A C2 113.4(5)
F2 C2A C2 112.3(6)
C7 C12 C11 121.3(6)
C9 C10 C11 119.7(6)
C17 C16 C15 119.9(6)
C16 C17 C18 120.2(6)
C4 C3 C2 119.8(6)
C10 C9 C8 122.0(6)
C16 C15 C14 120.0(6)
C5 C4 C3 120.9(6)

loop_
_geom_bond_atom_site_label_1
_geom_bond_atom_site_label_2
_geom_bond_distance
P1 O1 1.454(4)
P1 C13 1.787(6)
P1 C7 1.805(6)
P1 C1 1.826(6)
F1 C2A 1.342(7)
F2 C2A 1.355(7)
C7 C12 1.361(7)
C7 C8 1.426(8)
C13 C14 1.396(7)
C13 C18 1.402(7)
F3 C2A 1.333(6)
C14 C15 1.394(8)
C8 C9 1.377(8)
C2 C3 1.383(8)
C2 C1 1.407(7)
C2 C2A 1.482(8)
C1 C6 1.387(7)
C18 C17 1.386(8)
C11 C12 1.391(8)
C11 C10 1.402(8)
C5 C4 1.357(9)
C5 C6 1.391(8)
C10 C9 1.348(8)
C16 C17 1.378(8)
C16 C15 1.379(8)
C3 C4 1.381(9)
